data_4345955
loop_
_publ_author_name
'Reger, Daniel L.'
'Pascui, Andrea E.'
'Foley, Elizabeth A.'
'Smith, Mark D.'
'Jezierska, Julia'
'Wojciechowska, Agnieszka'
'Stoian, Sebastian A.'
'Ozarowski, Andrew'

_publ_section_title
;
 Dinuclear Metallacycles with Single M-X-M Bridges (X = Cl(-), Br(-); M =
 Fe(II), Co(II), Ni(II), Cu(II), Zn(II), Cd(II)): Strong Antiferromagnetic
 Superexchange Interactions.
;
_journal_name_full 'Inorganic chemistry'
_journal_paper_doi 10.1021/acs.inorgchem.6b02933
_journal_year 2017
_chemical_formula_moiety 'C56 H68 Cd2 Cl N16, 3(Cl O4)'
_chemical_formula_sum 'C56 H68 Cd2 Cl4 N16 O12'
_chemical_formula_weight 1523.86
_chemical_name_systematic
; 
 ? 
;
_space_group_IT_number 14
_symmetry_cell_setting monoclinic
_symmetry_space_group_name_Hall '-P 2ybc'
_symmetry_space_group_name_H-M 'P 1 21/c 1'
_atom_sites_solution_hydrogens geom
_atom_sites_solution_primary direct
_atom_sites_solution_secondary difmap
_audit_creation_method SHELXL-97
_cell_angle_alpha 90.00
_cell_angle_beta 95.4960(10)
_cell_angle_gamma 90.00
_cell_formula_units_Z 4
_cell_length_a 20.7244(11)
_cell_length_b 15.9031(9)
_cell_length_c 19.5139(10)
_cell_measurement_reflns_used 8006
_cell_measurement_temperature 100(2)
_cell_measurement_theta_max 24.988
_cell_measurement_theta_min 2.230
_cell_volume 6401.9(6)
_computing_cell_refinement 'SAINT-Plus Version 6.45 (Bruker, 2001)'
_computing_data_collection 'SMART Version 5.625 (Bruker, 2001)'
_computing_data_reduction 'SAINT-Plus Version 6.45 (Bruker, 2001)'
_computing_molecular_graphics various
_computing_publication_material 'SHELXTL Version 6.14 (Bruker, 2000)'
_computing_structure_refinement 'SHELXL-97 (Sheldrick, 1997)'
_computing_structure_solution 'SHELXS-97 (Sheldrick, 1990)'
_diffrn_ambient_temperature 100(2)
_diffrn_measured_fraction_theta_full 0.997
_diffrn_measured_fraction_theta_max 0.997
_diffrn_measurement_device_type 'Bruker SMART APEX CCD diffractometer'
_diffrn_measurement_method 'omega scans'
_diffrn_radiation_monochromator graphite
_diffrn_radiation_source 'fine-focus sealed tube'
_diffrn_radiation_type MoK\a
_diffrn_radiation_wavelength 0.71073
_diffrn_reflns_av_R_equivalents 0.0512
_diffrn_reflns_av_sigmaI/netI 0.0287
_diffrn_reflns_limit_h_max 24
_diffrn_reflns_limit_h_min -24
_diffrn_reflns_limit_k_max 18
_diffrn_reflns_limit_k_min -18
_diffrn_reflns_limit_l_max 23
_diffrn_reflns_limit_l_min -23
_diffrn_reflns_number 88455
_diffrn_reflns_theta_full 25.11
_diffrn_reflns_theta_max 25.11
_diffrn_reflns_theta_min 1.62
_exptl_absorpt_coefficient_mu 0.904
_exptl_absorpt_correction_T_max 1.0000
_exptl_absorpt_correction_T_min 0.8570
_exptl_absorpt_correction_type multi-scan
_exptl_absorpt_process_details 'SADABS Version 2.05 (Bruker, 2001)'
_exptl_crystal_colour colorless
_exptl_crystal_density_diffrn 1.581
_exptl_crystal_density_method 'not measured'
_exptl_crystal_description needle
_exptl_crystal_F_000 3104
_exptl_crystal_size_max 0.44
_exptl_crystal_size_mid 0.18
_exptl_crystal_size_min 0.12
_refine_diff_density_max 1.170
_refine_diff_density_min -0.795
_refine_diff_density_rms 0.090
_refine_ls_extinction_method none
_refine_ls_goodness_of_fit_ref 1.043
_refine_ls_hydrogen_treatment constr
_refine_ls_matrix_type full
_refine_ls_number_parameters 836
_refine_ls_number_reflns 11382
_refine_ls_number_restraints 0
_refine_ls_restrained_S_all 1.043
_refine_ls_R_factor_all 0.0464
_refine_ls_R_factor_gt 0.0367
_refine_ls_shift/su_max 0.002
_refine_ls_shift/su_mean 0.000
_refine_ls_structure_factor_coef Fsqd
_refine_ls_weighting_details 'calc w=1/[\s^2^(Fo^2^)+(0.0480P)^2^+8.3112P] where P=(Fo^2^+2Fc^2^)/3'
_refine_ls_weighting_scheme calc
_refine_ls_wR_factor_gt 0.0884
_refine_ls_wR_factor_ref 0.0947
_reflns_number_gt 9620
_reflns_number_total 11382
_reflns_threshold_expression >2sigma(I)
_cod_data_source_file ic6b02933_si_001.cif
_cod_data_source_block 13_pa1185b
_cod_depositor_comments
;
The following automatic conversions were performed:

'_symmetry_cell_setting' value 'Monoclinic' changed to 'monoclinic'
according to
/home/data/users/saulius/crontab/automatic-downloads/rss-feeds/ACS/lib/dictionaries/cif_core.dic
dictionary named 'cif_core.dic' version 2.4.2 from 2011-04-26.

Automatic conversion script
Id: cif_fix_values 4973 2017-02-22 13:04:09Z antanas 
;
_cod_original_sg_symbol_H-M 'P 21/c'
_cod_database_code 4345955

loop_
_symmetry_equiv_pos_as_xyz
'x, y, z'
'-x, y+1/2, -z+1/2'
'-x, -y, -z'
'x, -y-1/2, z-1/2'

loop_
_atom_site_label
_atom_site_type_symbol
_atom_site_fract_x
_atom_site_fract_y
_atom_site_fract_z
_atom_site_U_iso_or_equiv
_atom_site_adp_type
_atom_site_occupancy
_atom_site_symmetry_multiplicity
_atom_site_calc_flag
_atom_site_refinement_flags
Cd1 Cd 0.486801(11) 0.653158(14) 0.494110(11) 0.02069(7) Uani 1 1 d .
Cl1 Cl 0.4896(3) 0.4991(5) 0.5067(4) 0.0317(10) Uani 0.50 1 d P
C1 C 0.38449(15) 0.64564(18) 0.34633(16) 0.0202(6) Uani 1 1 d .
H1 H 0.3543 0.6476 0.3032 0.024 Uiso 1 1 calc R
C2 C 0.40957(15) 0.33412(18) 0.35845(16) 0.0199(6) Uani 1 1 d .
H2 H 0.3794 0.3224 0.3165 0.024 Uiso 1 1 calc R
C11 C 0.40570(16) 0.79579(19) 0.31308(16) 0.0244(7) Uani 1 1 d .
C12 C 0.44762(18) 0.8562(2) 0.34034(17) 0.0299(8) Uani 1 1 d .
H12 H 0.4502 0.9127 0.3250 0.036 Uiso 1 1 calc R
C13 C 0.48603(16) 0.8188(2) 0.39513(17) 0.0259(7) Uani 1 1 d .
C14 C 0.35445(18) 0.7984(2) 0.25402(18) 0.0338(8) Uani 1 1 d .
H14A H 0.3659 0.7598 0.2180 0.051 Uiso 1 1 calc R
H14B H 0.3509 0.8557 0.2355 0.051 Uiso 1 1 calc R
H14C H 0.3128 0.7816 0.2698 0.051 Uiso 1 1 calc R
C15 C 0.53865(18) 0.8572(2) 0.44198(19) 0.0354(8) Uani 1 1 d .
H15A H 0.5493 0.8201 0.4816 0.053 Uiso 1 1 calc R
H15B H 0.5242 0.9119 0.4581 0.053 Uiso 1 1 calc R
H15C H 0.5772 0.8651 0.4172 0.053 Uiso 1 1 calc R
C21 C 0.28048(15) 0.61684(19) 0.40036(17) 0.0226(7) Uani 1 1 d .
C22 C 0.26837(16) 0.5985(2) 0.46625(17) 0.0258(7) Uani 1 1 d .
H22 H 0.2279 0.5825 0.4813 0.031 Uiso 1 1 calc R
C23 C 0.32723(15) 0.6079(2) 0.50738(16) 0.0243(7) Uani 1 1 d .
C24 C 0.23667(16) 0.6165(2) 0.33515(17) 0.0290(7) Uani 1 1 d .
H24A H 0.1926 0.6019 0.3452 0.044 Uiso 1 1 calc R
H24B H 0.2521 0.5750 0.3034 0.044 Uiso 1 1 calc R
H24C H 0.2365 0.6724 0.3140 0.044 Uiso 1 1 calc R
C25 C 0.34102(18) 0.5954(3) 0.58268(18) 0.0371(9) Uani 1 1 d .
H25A H 0.3851 0.5735 0.5927 0.056 Uiso 1 1 calc R
H25B H 0.3099 0.5553 0.5987 0.056 Uiso 1 1 calc R
H25C H 0.3372 0.6493 0.6064 0.056 Uiso 1 1 calc R
C31 C 0.44939(15) 0.19161(19) 0.32912(16) 0.0228(7) Uani 1 1 d .
C32 C 0.50173(16) 0.1430(2) 0.35280(17) 0.0269(7) Uani 1 1 d .
H32 H 0.5113 0.0879 0.3381 0.032 Uiso 1 1 calc R
C33 C 0.53801(16) 0.1908(2) 0.40281(16) 0.0244(7) Uani 1 1 d .
C34 C 0.39316(16) 0.1761(2) 0.27724(18) 0.0288(7) Uani 1 1 d .
H34A H 0.3528 0.1805 0.2994 0.043 Uiso 1 1 calc R
H34B H 0.3966 0.1197 0.2578 0.043 Uiso 1 1 calc R
H34C H 0.3930 0.2180 0.2404 0.043 Uiso 1 1 calc R
C35 C 0.59905(17) 0.1659(2) 0.44544(18) 0.0315(8) Uani 1 1 d .
H35A H 0.6293 0.2134 0.4488 0.047 Uiso 1 1 calc R
H35B H 0.6190 0.1181 0.4238 0.047 Uiso 1 1 calc R
H35C H 0.5888 0.1499 0.4917 0.047 Uiso 1 1 calc R
C41 C 0.30493(15) 0.3440(2) 0.41365(17) 0.0254(7) Uani 1 1 d .
C42 C 0.29109(16) 0.3538(2) 0.48010(17) 0.0259(7) Uani 1 1 d .
H42 H 0.2494 0.3621 0.4954 0.031 Uiso 1 1 calc R
C43 C 0.34992(15) 0.34921(19) 0.52132(17) 0.0241(7) Uani 1 1 d .
C44 C 0.26180(16) 0.3420(2) 0.34721(18) 0.0348(8) Uani 1 1 d .
H44A H 0.2749 0.3865 0.3167 0.052 Uiso 1 1 calc R
H44B H 0.2167 0.3509 0.3567 0.052 Uiso 1 1 calc R
H44C H 0.2657 0.2872 0.3250 0.052 Uiso 1 1 calc R
C45 C 0.36250(17) 0.3527(2) 0.59754(17) 0.0328(8) Uani 1 1 d .
H45A H 0.3700 0.2958 0.6157 0.049 Uiso 1 1 calc R
H45B H 0.3249 0.3773 0.6170 0.049 Uiso 1 1 calc R
H45C H 0.4009 0.3875 0.6102 0.049 Uiso 1 1 calc R
C91 C 0.42815(15) 0.56917(18) 0.34063(15) 0.0191(6) Uani 1 1 d .
C92 C 0.48761(15) 0.57538(19) 0.31407(15) 0.0215(7) Uani 1 1 d .
H92 H 0.5040 0.6290 0.3029 0.026 Uiso 1 1 calc R
C93 C 0.52309(15) 0.50370(19) 0.30378(16) 0.0223(7) Uani 1 1 d .
H93 H 0.5641 0.5082 0.2861 0.027 Uiso 1 1 calc R
C94 C 0.49933(15) 0.42548(19) 0.31903(15) 0.0208(7) Uani 1 1 d .
H94 H 0.5235 0.3764 0.3107 0.025 Uiso 1 1 calc R
C95 C 0.44019(15) 0.41852(18) 0.34650(15) 0.0192(6) Uani 1 1 d .
C96 C 0.40471(15) 0.49083(18) 0.35751(15) 0.0193(6) Uani 1 1 d .
H96 H 0.3644 0.4865 0.3766 0.023 Uiso 1 1 calc R
N11 N 0.46887(12) 0.73856(16) 0.40163(13) 0.0224(6) Uani 1 1 d .
N12 N 0.41951(12) 0.72480(16) 0.35062(13) 0.0204(5) Uani 1 1 d .
N21 N 0.37377(12) 0.63105(16) 0.46893(13) 0.0219(6) Uani 1 1 d .
N22 N 0.34450(12) 0.63770(15) 0.40327(13) 0.0195(5) Uani 1 1 d .
N31 N 0.50985(12) 0.26527(16) 0.41068(13) 0.0216(6) Uani 1 1 d .
N32 N 0.45524(12) 0.26448(15) 0.36460(13) 0.0205(5) Uani 1 1 d .
N41 N 0.39882(12) 0.33821(16) 0.48197(13) 0.0216(6) Uani 1 1 d .
N42 N 0.37009(12) 0.33412(15) 0.41583(13) 0.0196(5) Uani 1 1 d .
Cd2 Cd 1.102819(12) 0.924858(14) 0.514185(13) 0.02770(8) Uani 1 1 d .
Cl2 Cl 1.00225(11) 0.99942(14) 0.47605(11) 0.0454(6) Uani 0.50 1 d P
C3 C 0.81799(15) 0.8859(2) 0.49438(17) 0.0240(7) Uani 1 1 d .
H3 H 0.7884 0.8361 0.4924 0.029 Uiso 1 1 calc R
C4 C 1.03115(15) 0.7313(2) 0.52118(18) 0.0269(7) Uani 1 1 d .
H4 H 1.0151 0.6720 0.5219 0.032 Uiso 1 1 calc R
C51 C 0.72313(15) 0.9493(2) 0.54841(16) 0.0249(7) Uani 1 1 d .
C52 C 0.70992(17) 1.0274(2) 0.57240(18) 0.0298(8) Uani 1 1 d .
H52 H 0.6720 1.0440 0.5926 0.036 Uiso 1 1 calc R
C53 C 0.76259(18) 1.0780(2) 0.56162(18) 0.0314(8) Uani 1 1 d .
C54 C 0.68608(17) 0.8698(2) 0.54985(19) 0.0325(8) Uani 1 1 d .
H54A H 0.6783 0.8473 0.5030 0.049 Uiso 1 1 calc R
H54B H 0.6445 0.8806 0.5682 0.049 Uiso 1 1 calc R
H54C H 0.7109 0.8290 0.5793 0.049 Uiso 1 1 calc R
C55 C 0.7724(2) 1.1692(2) 0.5796(2) 0.0447(10) Uani 1 1 d .
H55A H 0.7859 1.1746 0.6289 0.067 Uiso 1 1 calc R
H55B H 0.7317 1.1998 0.5684 0.067 Uiso 1 1 calc R
H55C H 0.8060 1.1927 0.5531 0.067 Uiso 1 1 calc R
C61 C 0.82181(16) 0.8478(2) 0.36972(18) 0.0286(8) Uani 1 1 d .
C62 C 0.84902(17) 0.8853(2) 0.31624(19) 0.0342(8) Uani 1 1 d .
H62 H 0.8502 0.8634 0.2711 0.041 Uiso 1 1 calc R
C63 C 0.87458(17) 0.9616(2) 0.34063(18) 0.0311(8) Uani 1 1 d .
C64 C 0.78787(19) 0.7656(2) 0.3745(2) 0.0391(9) Uani 1 1 d .
H64A H 0.8113 0.7309 0.4102 0.059 Uiso 1 1 calc R
H64B H 0.7864 0.7365 0.3301 0.059 Uiso 1 1 calc R
H64C H 0.7436 0.7754 0.3863 0.059 Uiso 1 1 calc R
C65 C 0.9080(2) 1.0273(3) 0.3025(2) 0.0417(9) Uani 1 1 d .
H65A H 0.8795 1.0762 0.2945 0.063 Uiso 1 1 calc R
H65B H 0.9184 1.0046 0.2582 0.063 Uiso 1 1 calc R
H65C H 0.9481 1.0444 0.3297 0.063 Uiso 1 1 calc R
C71 C 1.12637(17) 0.6670(2) 0.5946(2) 0.0335(8) Uani 1 1 d .
C72 C 1.18186(17) 0.7004(2) 0.6277(2) 0.0360(9) Uani 1 1 d .
H72 H 1.2144 0.6707 0.6555 0.043 Uiso 1 1 calc R
C73 C 1.18171(16) 0.7858(2) 0.61286(18) 0.0293(8) Uani 1 1 d .
C74 C 1.1017(2) 0.5786(2) 0.5915(3) 0.0510(12) Uani 1 1 d .
H74A H 1.0607 0.5758 0.6126 0.077 Uiso 1 1 calc R
H74B H 1.1336 0.5416 0.6166 0.077 Uiso 1 1 calc R
H74C H 1.0947 0.5606 0.5434 0.077 Uiso 1 1 calc R
C75 C 1.23207(17) 0.8507(2) 0.6341(2) 0.0375(9) Uani 1 1 d .
H75A H 1.2402 0.8851 0.5942 0.056 Uiso 1 1 calc R
H75B H 1.2723 0.8227 0.6522 0.056 Uiso 1 1 calc R
H75C H 1.2166 0.8866 0.6699 0.056 Uiso 1 1 calc R
C81 C 1.0110(2) 0.7099(2) 0.3924(2) 0.0391(9) Uani 1 1 d .
C82 C 1.0191(2) 0.7608(3) 0.3375(2) 0.0444(10) Uani 1 1 d .
H82 H 1.0066 0.7488 0.2904 0.053 Uiso 1 1 calc R
C83 C 1.04953(19) 0.8341(2) 0.3640(2) 0.0376(9) Uani 1 1 d .
C84 C 0.9792(3) 0.6260(3) 0.3966(2) 0.0621(14) Uani 1 1 d .
H84A H 0.9641 0.6067 0.3502 0.093 Uiso 1 1 calc R
H84B H 0.9422 0.6308 0.4241 0.093 Uiso 1 1 calc R
H84C H 1.0105 0.5856 0.4183 0.093 Uiso 1 1 calc R
C85 C 1.0691(2) 0.9098(3) 0.3251(2) 0.0500(11) Uani 1 1 d .
H85A H 1.0651 0.9603 0.3532 0.075 Uiso 1 1 calc R
H85B H 1.0409 0.9151 0.2821 0.075 Uiso 1 1 calc R
H85C H 1.1142 0.9036 0.3147 0.075 Uiso 1 1 calc R
C101 C 0.87865(15) 0.85985(18) 0.54048(17) 0.0232(7) Uani 1 1 d .
C102 C 0.88110(16) 0.8696(2) 0.61122(18) 0.0279(7) Uani 1 1 d .
H102 H 0.8471 0.8977 0.6313 0.033 Uiso 1 1 calc R
C103 C 0.93396(18) 0.8377(2) 0.65247(19) 0.0335(8) Uani 1 1 d .
H103 H 0.9363 0.8449 0.7010 0.040 Uiso 1 1 calc R
C104 C 0.98312(17) 0.7958(2) 0.62344(18) 0.0303(8) Uani 1 1 d .
H104 H 1.0187 0.7738 0.6522 0.036 Uiso 1 1 calc R
C105 C 0.98071(15) 0.78566(18) 0.55310(17) 0.0239(7) Uani 1 1 d .
C106 C 0.92855(15) 0.81764(19) 0.51135(17) 0.0233(7) Uani 1 1 d .
H106 H 0.9267 0.8109 0.4628 0.028 Uiso 1 1 calc R
N51 N 0.80770(13) 1.03351(17) 0.53250(15) 0.0283(6) Uani 1 1 d .
N52 N 0.78241(13) 0.95430(16) 0.52369(14) 0.0233(6) Uani 1 1 d .
N61 N 0.86384(13) 0.97230(17) 0.40643(15) 0.0271(6) Uani 1 1 d .
N62 N 0.83074(12) 0.90270(16) 0.42375(14) 0.0236(6) Uani 1 1 d .
N71 N 1.12774(13) 0.80645(17) 0.57313(14) 0.0268(6) Uani 1 1 d .
N72 N 1.09427(13) 0.73233(17) 0.56137(15) 0.0282(6) Uani 1 1 d .
N81 N 1.05988(14) 0.82967(18) 0.43190(16) 0.0323(7) Uani 1 1 d .
N82 N 1.03711(13) 0.75194(16) 0.44937(15) 0.0270(6) Uani 1 1 d .
Cl11 Cl 0.65509(4) 0.95110(5) 0.32386(4) 0.02616(17) Uani 1 1 d .
O11 O 0.64619(14) 0.86652(16) 0.29938(14) 0.0456(7) Uani 1 1 d .
O12 O 0.59320(13) 0.98915(18) 0.32444(14) 0.0468(7) Uani 1 1 d .
O13 O 0.68689(12) 0.95039(17) 0.39231(12) 0.0393(6) Uani 1 1 d .
O14 O 0.69317(14) 0.9957(2) 0.27868(14) 0.0555(8) Uani 1 1 d .
Cl21 Cl 0.74645(4) 0.51956(6) 0.26021(5) 0.0350(2) Uani 1 1 d .
O21 O 0.67820(13) 0.49967(16) 0.25076(17) 0.0485(7) Uani 1 1 d .
O22 O 0.76442(15) 0.5386(2) 0.33141(14) 0.0529(8) Uani 1 1 d .
O23 O 0.75871(13) 0.59090(18) 0.21857(15) 0.0466(7) Uani 1 1 d .
O24 O 0.78188(15) 0.44789(19) 0.24002(15) 0.0537(8) Uani 1 1 d .
Cl31 Cl 0.89895(5) 0.92319(6) 0.08709(6) 0.0445(2) Uani 1 1 d .
O31 O 0.86368(16) 0.8558(2) 0.0527(2) 0.0847(13) Uani 1 1 d .
O32 O 0.95201(16) 0.9391(2) 0.0494(2) 0.0731(11) Uani 1 1 d .
O33 O 0.9230(3) 0.8981(3) 0.1538(2) 0.1114(17) Uani 1 1 d .
O34 O 0.8607(2) 0.9938(3) 0.0895(3) 0.1011(15) Uani 1 1 d .

loop_
_atom_site_aniso_label
_atom_site_aniso_U_11
_atom_site_aniso_U_22
_atom_site_aniso_U_33
_atom_site_aniso_U_23
_atom_site_aniso_U_13
_atom_site_aniso_U_12
Cd1 0.01802(13) 0.02183(13) 0.02142(13) -0.00077(9) -0.00228(9) -0.00050(9)
Cl1 0.038(3) 0.0222(7) 0.031(3) -0.0021(14) -0.0147(19) 0.001(2)
C1 0.0192(16) 0.0214(15) 0.0194(16) -0.0001(12) -0.0013(12) -0.0009(12)
C2 0.0173(15) 0.0216(15) 0.0200(16) -0.0010(12) -0.0019(12) 0.0023(12)
C11 0.0272(17) 0.0222(16) 0.0238(17) 0.0020(13) 0.0019(14) 0.0019(13)
C12 0.041(2) 0.0216(16) 0.0268(18) 0.0043(13) 0.0022(15) -0.0056(15)
C13 0.0274(18) 0.0259(17) 0.0249(17) 0.0000(13) 0.0045(14) -0.0055(14)
C14 0.042(2) 0.0265(18) 0.0311(19) 0.0056(15) -0.0074(16) -0.0008(15)
C15 0.037(2) 0.0333(19) 0.035(2) 0.0013(15) -0.0022(16) -0.0136(16)
C21 0.0201(16) 0.0183(15) 0.0290(18) -0.0027(13) 0.0011(13) -0.0008(12)
C22 0.0201(17) 0.0253(16) 0.0320(19) 0.0010(14) 0.0018(14) -0.0017(13)
C23 0.0236(17) 0.0246(16) 0.0244(17) 0.0001(13) 0.0018(14) -0.0014(13)
C24 0.0212(17) 0.0311(18) 0.0338(19) 0.0009(15) -0.0019(14) -0.0031(14)
C25 0.0271(19) 0.055(2) 0.029(2) 0.0077(17) 0.0025(15) -0.0030(17)
C31 0.0248(17) 0.0200(15) 0.0238(17) -0.0017(13) 0.0027(13) -0.0018(13)
C32 0.0309(19) 0.0194(16) 0.0307(18) -0.0024(13) 0.0039(15) 0.0056(13)
C33 0.0237(17) 0.0256(16) 0.0243(17) 0.0027(13) 0.0046(13) 0.0046(13)
C34 0.0274(18) 0.0255(17) 0.0327(19) -0.0078(14) -0.0014(15) 0.0010(14)
C35 0.0303(19) 0.0335(19) 0.0295(19) -0.0042(15) -0.0030(15) 0.0113(15)
C41 0.0183(16) 0.0245(16) 0.0325(19) 0.0013(14) -0.0025(14) -0.0001(13)
C42 0.0193(16) 0.0285(17) 0.0303(19) 0.0022(14) 0.0050(14) 0.0013(13)
C43 0.0213(17) 0.0223(16) 0.0285(18) -0.0013(13) 0.0014(14) -0.0022(13)
C44 0.0186(17) 0.053(2) 0.032(2) 0.0067(17) -0.0029(15) 0.0034(16)
C45 0.0247(18) 0.046(2) 0.0281(19) -0.0081(16) 0.0026(15) -0.0062(16)
C91 0.0191(16) 0.0199(15) 0.0172(15) -0.0012(12) -0.0036(12) 0.0009(12)
C92 0.0233(17) 0.0229(16) 0.0176(16) -0.0017(12) -0.0010(13) -0.0038(13)
C93 0.0193(16) 0.0278(17) 0.0199(16) -0.0001(13) 0.0021(13) -0.0026(13)
C94 0.0194(16) 0.0241(16) 0.0188(16) -0.0019(12) 0.0011(13) 0.0052(12)
C95 0.0208(16) 0.0216(15) 0.0143(15) -0.0002(12) -0.0035(12) -0.0016(12)
C96 0.0168(15) 0.0239(16) 0.0164(15) -0.0009(12) -0.0019(12) -0.0003(12)
N11 0.0186(13) 0.0249(14) 0.0231(14) -0.0020(11) -0.0014(11) -0.0032(11)
N12 0.0195(13) 0.0201(13) 0.0210(13) -0.0014(10) -0.0013(11) -0.0014(10)
N21 0.0206(14) 0.0222(13) 0.0224(14) -0.0006(11) -0.0007(11) -0.0003(11)
N22 0.0192(13) 0.0184(13) 0.0203(13) -0.0007(10) -0.0010(11) 0.0011(10)
N31 0.0177(13) 0.0231(13) 0.0233(14) 0.0002(11) -0.0011(11) 0.0028(11)
N32 0.0186(13) 0.0199(13) 0.0221(14) -0.0015(10) -0.0029(11) 0.0002(10)
N41 0.0178(14) 0.0237(14) 0.0226(14) -0.0007(11) -0.0014(11) -0.0014(10)
N42 0.0172(13) 0.0209(13) 0.0202(14) 0.0013(10) -0.0016(11) 0.0003(10)
Cd2 0.02392(14) 0.02129(13) 0.03678(16) 0.00211(10) -0.00292(11) -0.00437(9)
Cl2 0.0242(9) 0.0233(8) 0.086(2) 0.0066(14) -0.0074(15) -0.0018(6)
C3 0.0186(16) 0.0211(16) 0.0321(18) -0.0017(13) 0.0013(14) -0.0012(13)
C4 0.0215(17) 0.0205(16) 0.0380(19) 0.0013(14) -0.0001(14) -0.0011(13)
C51 0.0192(17) 0.0308(17) 0.0233(17) 0.0045(13) -0.0051(13) 0.0015(13)
C52 0.0254(18) 0.0340(19) 0.0296(19) 0.0011(15) 0.0010(14) 0.0062(15)
C53 0.034(2) 0.0259(18) 0.033(2) -0.0021(14) -0.0019(16) 0.0076(15)
C54 0.0240(18) 0.0360(19) 0.037(2) 0.0009(16) 0.0030(15) -0.0043(15)
C55 0.046(2) 0.028(2) 0.060(3) -0.0075(18) 0.011(2) 0.0042(17)
C61 0.0206(17) 0.0301(18) 0.0336(19) -0.0044(15) -0.0051(14) 0.0003(14)
C62 0.0292(19) 0.042(2) 0.031(2) -0.0062(16) -0.0021(16) 0.0017(16)
C63 0.0244(18) 0.0352(19) 0.033(2) 0.0055(15) -0.0014(15) 0.0015(15)
C64 0.037(2) 0.036(2) 0.044(2) -0.0112(17) 0.0026(17) -0.0092(17)
C65 0.042(2) 0.046(2) 0.038(2) 0.0050(18) 0.0085(18) 0.0000(18)
C71 0.0288(19) 0.0277(18) 0.043(2) 0.0077(15) 0.0004(16) 0.0072(15)
C72 0.0262(19) 0.035(2) 0.045(2) 0.0065(17) -0.0041(16) 0.0076(15)
C73 0.0222(17) 0.0317(18) 0.0336(19) 0.0024(15) 0.0012(14) 0.0041(14)
C74 0.045(2) 0.027(2) 0.078(3) 0.0108(19) -0.015(2) 0.0028(17)
C75 0.0236(19) 0.040(2) 0.047(2) 0.0017(17) -0.0071(17) -0.0007(15)
C81 0.046(2) 0.0285(19) 0.042(2) -0.0075(16) -0.0003(18) -0.0031(16)
C82 0.057(3) 0.043(2) 0.032(2) -0.0055(17) -0.0013(19) -0.0077(19)
C83 0.035(2) 0.043(2) 0.035(2) 0.0044(17) 0.0031(17) -0.0046(17)
C84 0.096(4) 0.035(2) 0.052(3) -0.007(2) -0.009(3) -0.020(2)
C85 0.054(3) 0.053(3) 0.042(2) 0.014(2) -0.004(2) -0.015(2)
C101 0.0213(16) 0.0152(14) 0.0323(18) 0.0025(13) -0.0021(14) -0.0042(12)
C102 0.0249(18) 0.0256(17) 0.0330(19) 0.0014(14) 0.0028(14) 0.0017(14)
C103 0.036(2) 0.036(2) 0.0284(19) 0.0039(15) -0.0012(16) 0.0016(16)
C104 0.0247(18) 0.0280(18) 0.037(2) 0.0047(15) -0.0036(15) 0.0013(14)
C105 0.0204(16) 0.0158(15) 0.0347(19) 0.0028(13) -0.0004(14) -0.0028(12)
C106 0.0230(17) 0.0170(15) 0.0294(18) 0.0005(13) 0.0005(14) -0.0036(12)
N51 0.0256(15) 0.0211(14) 0.0381(17) -0.0023(12) 0.0016(13) -0.0013(11)
N52 0.0207(14) 0.0213(13) 0.0270(15) -0.0016(11) -0.0019(11) 0.0002(11)
N61 0.0215(14) 0.0262(14) 0.0330(16) 0.0035(12) -0.0011(12) 0.0006(11)
N62 0.0184(14) 0.0227(13) 0.0291(15) 0.0004(11) -0.0021(11) -0.0021(11)
N71 0.0216(14) 0.0242(14) 0.0340(16) 0.0023(12) -0.0009(12) -0.0020(11)
N72 0.0196(14) 0.0231(14) 0.0409(17) 0.0030(12) -0.0025(12) 0.0013(11)
N81 0.0282(16) 0.0292(15) 0.0389(18) 0.0058(13) 0.0003(13) -0.0076(12)
N82 0.0233(15) 0.0219(14) 0.0351(16) 0.0014(12) 0.0001(12) -0.0002(11)
Cl11 0.0236(4) 0.0306(4) 0.0232(4) -0.0004(3) -0.0032(3) 0.0000(3)
O11 0.0603(19) 0.0330(14) 0.0415(16) -0.0080(12) -0.0066(14) 0.0098(13)
O12 0.0417(16) 0.0569(18) 0.0404(16) -0.0002(13) -0.0029(13) 0.0239(13)
O13 0.0347(14) 0.0542(16) 0.0267(13) -0.0004(12) -0.0089(11) 0.0023(12)
O14 0.0513(18) 0.079(2) 0.0357(16) 0.0078(14) 0.0000(13) -0.0298(16)
Cl21 0.0307(5) 0.0377(5) 0.0377(5) 0.0094(4) 0.0091(4) 0.0104(4)
O21 0.0316(15) 0.0323(14) 0.083(2) 0.0103(14) 0.0133(14) 0.0033(11)
O22 0.0570(19) 0.065(2) 0.0371(16) 0.0047(14) 0.0080(14) 0.0147(15)
O23 0.0402(16) 0.0523(17) 0.0479(17) 0.0184(13) 0.0080(13) -0.0048(13)
O24 0.0517(18) 0.0611(19) 0.0494(18) 0.0027(15) 0.0111(14) 0.0297(15)
Cl31 0.0291(5) 0.0486(6) 0.0569(6) 0.0003(5) 0.0095(4) 0.0037(4)
O31 0.0365(19) 0.078(3) 0.139(4) -0.041(2) 0.003(2) -0.0068(17)
O32 0.052(2) 0.058(2) 0.115(3) -0.006(2) 0.039(2) -0.0032(16)
O33 0.200(6) 0.079(3) 0.053(2) -0.001(2) 0.001(3) 0.019(3)
O34 0.080(3) 0.081(3) 0.140(4) -0.032(3) 0.003(3) 0.040(2)

loop_
_atom_type_symbol
_atom_type_description
_atom_type_scat_dispersion_real
_atom_type_scat_dispersion_imag
_atom_type_scat_source
C C 0.0033 0.0016 'International Tables Vol C Tables 4.2.6.8 and 6.1.1.4'
H H 0.0000 0.0000 'International Tables Vol C Tables 4.2.6.8 and 6.1.1.4'
N N 0.0061 0.0033 'International Tables Vol C Tables 4.2.6.8 and 6.1.1.4'
O O 0.0106 0.0060 'International Tables Vol C Tables 4.2.6.8 and 6.1.1.4'
Cl Cl 0.1484 0.1585 'International Tables Vol C Tables 4.2.6.8 and 6.1.1.4'
Cd Cd -0.8075 1.2024 'International Tables Vol C Tables 4.2.6.8 and 6.1.1.4'

loop_
_geom_angle_atom_site_label_1
_geom_angle_atom_site_label_2
_geom_angle_atom_site_label_3
_geom_angle
_geom_angle_site_symmetry_1
_geom_angle_site_symmetry_3
N11 Cd1 N31 107.51(9) . 3_666
N11 Cd1 N21 80.80(9) . .
N31 Cd1 N21 101.95(9) 3_666 .
N11 Cd1 N41 101.93(9) . 3_666
N31 Cd1 N41 81.60(9) 3_666 3_666
N21 Cd1 N41 174.74(9) . 3_666
N11 Cd1 Cl1 132.68(19) . .
N31 Cd1 Cl1 119.35(18) 3_666 .
N21 Cd1 Cl1 83.47(15) . .
N41 Cd1 Cl1 91.41(15) 3_666 .
N11 Cd1 Cl1 126.96(18) . 3_666
N31 Cd1 Cl1 125.23(19) 3_666 3_666
N21 Cd1 Cl1 92.63(15) . 3_666
N41 Cd1 Cl1 82.14(15) 3_666 3_666
Cl1 Cl1 Cd1 84.8(17) 3_666 .
Cl1 Cl1 Cd1 82.9(17) 3_666 3_666
Cd1 Cl1 Cd1 167.73(16) . 3_666
N12 C1 N22 110.5(2) . .
N12 C1 C91 113.5(2) . .
N22 C1 C91 111.8(2) . .
N12 C1 H1 106.9 . .
N22 C1 H1 106.9 . .
C91 C1 H1 106.9 . .
N42 C2 N32 110.3(2) . .
N42 C2 C95 113.3(2) . .
N32 C2 C95 114.2(2) . .
N42 C2 H2 106.1 . .
N32 C2 H2 106.1 . .
C95 C2 H2 106.1 . .
N12 C11 C12 106.2(3) . .
N12 C11 C14 122.5(3) . .
C12 C11 C14 131.3(3) . .
C11 C12 C13 107.0(3) . .
C11 C12 H12 126.5 . .
C13 C12 H12 126.5 . .
N11 C13 C12 109.9(3) . .
N11 C13 C15 121.4(3) . .
C12 C13 C15 128.7(3) . .
C11 C14 H14A 109.5 . .
C11 C14 H14B 109.5 . .
H14A C14 H14B 109.5 . .
C11 C14 H14C 109.5 . .
H14A C14 H14C 109.5 . .
H14B C14 H14C 109.5 . .
C13 C15 H15A 109.5 . .
C13 C15 H15B 109.5 . .
H15A C15 H15B 109.5 . .
C13 C15 H15C 109.5 . .
H15A C15 H15C 109.5 . .
H15B C15 H15C 109.5 . .
N22 C21 C22 106.2(3) . .
N22 C21 C24 123.2(3) . .
C22 C21 C24 130.7(3) . .
C21 C22 C23 106.7(3) . .
C21 C22 H22 126.6 . .
C23 C22 H22 126.6 . .
N21 C23 C22 110.2(3) . .
N21 C23 C25 121.0(3) . .
C22 C23 C25 128.8(3) . .
C21 C24 H24A 109.5 . .
C21 C24 H24B 109.5 . .
H24A C24 H24B 109.5 . .
C21 C24 H24C 109.5 . .
H24A C24 H24C 109.5 . .
H24B C24 H24C 109.5 . .
C23 C25 H25A 109.5 . .
C23 C25 H25B 109.5 . .
H25A C25 H25B 109.5 . .
C23 C25 H25C 109.5 . .
H25A C25 H25C 109.5 . .
H25B C25 H25C 109.5 . .
N32 C31 C32 106.3(3) . .
N32 C31 C34 121.1(3) . .
C32 C31 C34 132.5(3) . .
C31 C32 C33 106.4(3) . .
C31 C32 H32 126.8 . .
C33 C32 H32 126.8 . .
N31 C33 C32 110.5(3) . .
N31 C33 C35 121.7(3) . .
C32 C33 C35 127.8(3) . .
C31 C34 H34A 109.5 . .
C31 C34 H34B 109.5 . .
H34A C34 H34B 109.5 . .
C31 C34 H34C 109.5 . .
H34A C34 H34C 109.5 . .
H34B C34 H34C 109.5 . .
C33 C35 H35A 109.5 . .
C33 C35 H35B 109.5 . .
H35A C35 H35B 109.5 . .
C33 C35 H35C 109.5 . .
H35A C35 H35C 109.5 . .
H35B C35 H35C 109.5 . .
N42 C41 C42 106.4(3) . .
N42 C41 C44 122.2(3) . .
C42 C41 C44 131.4(3) . .
C41 C42 C43 106.9(3) . .
C41 C42 H42 126.6 . .
C43 C42 H42 126.6 . .
N41 C43 C42 110.1(3) . .
N41 C43 C45 120.6(3) . .
C42 C43 C45 129.4(3) . .
C41 C44 H44A 109.5 . .
C41 C44 H44B 109.5 . .
H44A C44 H44B 109.5 . .
C41 C44 H44C 109.5 . .
H44A C44 H44C 109.5 . .
H44B C44 H44C 109.5 . .
C43 C45 H45A 109.5 . .
C43 C45 H45B 109.5 . .
H45A C45 H45B 109.5 . .
C43 C45 H45C 109.5 . .
H45A C45 H45C 109.5 . .
H45B C45 H45C 109.5 . .
C92 C91 C96 119.8(3) . .
C92 C91 C1 121.7(3) . .
C96 C91 C1 118.3(3) . .
C93 C92 C91 120.0(3) . .
C93 C92 H92 120.0 . .
C91 C92 H92 120.0 . .
C94 C93 C92 120.4(3) . .
C94 C93 H93 119.8 . .
C92 C93 H93 119.8 . .
C93 C94 C95 120.1(3) . .
C93 C94 H94 120.0 . .
C95 C94 H94 120.0 . .
C94 C95 C96 119.5(3) . .
C94 C95 C2 122.0(3) . .
C96 C95 C2 118.3(3) . .
C91 C96 C95 120.2(3) . .
C91 C96 H96 119.9 . .
C95 C96 H96 119.9 . .
C13 N11 N12 105.7(3) . .
C13 N11 Cd1 128.7(2) . .
N12 N11 Cd1 122.44(18) . .
C11 N12 N11 111.2(2) . .
C11 N12 C1 127.6(3) . .
N11 N12 C1 120.9(2) . .
C23 N21 N22 105.6(2) . .
C23 N21 Cd1 132.8(2) . .
N22 N21 Cd1 121.52(19) . .
C21 N22 N21 111.3(2) . .
C21 N22 C1 127.8(3) . .
N21 N22 C1 119.2(2) . .
C33 N31 N32 104.9(2) . .
C33 N31 Cd1 128.6(2) . 3_666
N32 N31 Cd1 120.03(18) . 3_666
C31 N32 N31 111.8(2) . .
C31 N32 C2 125.9(3) . .
N31 N32 C2 122.3(2) . .
C43 N41 N42 105.2(2) . .
C43 N41 Cd1 132.4(2) . 3_666
N42 N41 Cd1 121.56(18) . 3_666
C41 N42 N41 111.5(3) . .
C41 N42 C2 127.6(3) . .
N41 N42 C2 120.1(2) . .
N71 Cd2 N51 107.32(10) . 3_776
N71 Cd2 N61 102.19(10) . 3_776
N51 Cd2 N61 81.82(10) 3_776 3_776
N71 Cd2 N81 82.02(10) . .
N51 Cd2 N81 100.87(10) 3_776 .
N61 Cd2 N81 174.18(10) 3_776 .
N71 Cd2 Cl2 135.22(9) . .
N51 Cd2 Cl2 116.49(9) 3_776 .
N61 Cd2 Cl2 92.98(8) 3_776 .
N81 Cd2 Cl2 81.20(9) . .
N71 Cd2 Cl2 121.52(9) . 3_776
N51 Cd2 Cl2 130.23(8) 3_776 3_776
N61 Cd2 Cl2 79.38(9) 3_776 3_776
N81 Cd2 Cl2 95.02(9) . 3_776
Cl2 Cd2 Cl2 21.99(10) . 3_776
Cl2 Cl2 Cd2 82.6(3) 3_776 .
Cl2 Cl2 Cd2 75.4(3) 3_776 3_776
Cd2 Cl2 Cd2 158.01(10) . 3_776
N62 C3 N52 112.3(3) . .
N62 C3 C101 113.2(3) . .
N52 C3 C101 112.9(3) . .
N62 C3 H3 105.9 . .
N52 C3 H3 105.9 . .
C101 C3 H3 105.9 . .
N82 C4 N72 111.1(3) . .
N82 C4 C105 112.8(3) . .
N72 C4 C105 112.7(3) . .
N82 C4 H4 106.6 . .
N72 C4 H4 106.6 . .
C105 C4 H4 106.6 . .
C52 C51 N52 106.6(3) . .
C52 C51 C54 130.5(3) . .
N52 C51 C54 122.8(3) . .
C51 C52 C53 106.8(3) . .
C51 C52 H52 126.6 . .
C53 C52 H52 126.6 . .
N51 C53 C52 110.4(3) . .
N51 C53 C55 121.6(3) . .
C52 C53 C55 128.0(3) . .
C51 C54 H54A 109.5 . .
C51 C54 H54B 109.5 . .
H54A C54 H54B 109.5 . .
C51 C54 H54C 109.5 . .
H54A C54 H54C 109.5 . .
H54B C54 H54C 109.5 . .
C53 C55 H55A 109.5 . .
C53 C55 H55B 109.5 . .
H55A C55 H55B 109.5 . .
C53 C55 H55C 109.5 . .
H55A C55 H55C 109.5 . .
H55B C55 H55C 109.5 . .
N62 C61 C62 105.8(3) . .
N62 C61 C64 122.8(3) . .
C62 C61 C64 131.4(3) . .
C61 C62 C63 106.9(3) . .
C61 C62 H62 126.5 . .
C63 C62 H62 126.5 . .
N61 C63 C62 110.3(3) . .
N61 C63 C65 121.2(3) . .
C62 C63 C65 128.4(3) . .
C61 C64 H64A 109.5 . .
C61 C64 H64B 109.5 . .
H64A C64 H64B 109.5 . .
C61 C64 H64C 109.5 . .
H64A C64 H64C 109.5 . .
H64B C64 H64C 109.5 . .
C63 C65 H65A 109.5 . .
C63 C65 H65B 109.5 . .
H65A C65 H65B 109.5 . .
C63 C65 H65C 109.5 . .
H65A C65 H65C 109.5 . .
H65B C65 H65C 109.5 . .
N72 C71 C72 106.1(3) . .
N72 C71 C74 123.2(3) . .
C72 C71 C74 130.7(3) . .
C71 C72 C73 107.2(3) . .
C71 C72 H72 126.4 . .
C73 C72 H72 126.4 . .
N71 C73 C72 110.2(3) . .
N71 C73 C75 120.9(3) . .
C72 C73 C75 128.9(3) . .
C71 C74 H74A 109.5 . .
C71 C74 H74B 109.5 . .
H74A C74 H74B 109.5 . .
C71 C74 H74C 109.5 . .
H74A C74 H74C 109.5 . .
H74B C74 H74C 109.5 . .
C73 C75 H75A 109.5 . .
C73 C75 H75B 109.5 . .
H75A C75 H75B 109.5 . .
C73 C75 H75C 109.5 . .
H75A C75 H75C 109.5 . .
H75B C75 H75C 109.5 . .
N82 C81 C82 106.2(3) . .
N82 C81 C84 122.4(4) . .
C82 C81 C84 131.4(4) . .
C81 C82 C83 106.8(3) . .
C81 C82 H82 126.6 . .
C83 C82 H82 126.6 . .
N81 C83 C82 110.5(3) . .
N81 C83 C85 121.5(3) . .
C82 C83 C85 128.0(4) . .
C81 C84 H84A 109.5 . .
C81 C84 H84B 109.5 . .
H84A C84 H84B 109.5 . .
C81 C84 H84C 109.5 . .
H84A C84 H84C 109.5 . .
H84B C84 H84C 109.5 . .
C83 C85 H85A 109.5 . .
C83 C85 H85B 109.5 . .
H85A C85 H85B 109.5 . .
C83 C85 H85C 109.5 . .
H85A C85 H85C 109.5 . .
H85B C85 H85C 109.5 . .
C102 C101 C106 120.1(3) . .
C102 C101 C3 120.3(3) . .
C106 C101 C3 119.2(3) . .
C101 C102 C103 119.2(3) . .
C101 C102 H102 120.4 . .
C103 C102 H102 120.4 . .
C104 C103 C102 120.6(3) . .
C104 C103 H103 119.7 . .
C102 C103 H103 119.7 . .
C105 C104 C103 120.4(3) . .
C105 C104 H104 119.8 . .
C103 C104 H104 119.8 . .
C104 C105 C106 119.6(3) . .
C104 C105 C4 120.6(3) . .
C106 C105 C4 119.4(3) . .
C105 C106 C101 120.2(3) . .
C105 C106 H106 119.9 . .
C101 C106 H106 119.9 . .
C53 N51 N52 105.3(3) . .
C53 N51 Cd2 130.8(2) . 3_776
N52 N51 Cd2 122.8(2) . 3_776
C51 N52 N51 110.8(3) . .
C51 N52 C3 126.9(3) . .
N51 N52 C3 122.2(3) . .
C63 N61 N62 105.6(3) . .
C63 N61 Cd2 131.9(2) . 3_776
N62 N61 Cd2 122.3(2) . 3_776
N61 N62 C61 111.2(3) . .
N61 N62 C3 121.8(3) . .
C61 N62 C3 126.2(3) . .
C73 N71 N72 105.5(3) . .
C73 N71 Cd2 129.9(2) . .
N72 N71 Cd2 123.1(2) . .
C71 N72 N71 111.0(3) . .
C71 N72 C4 128.2(3) . .
N71 N72 C4 120.7(3) . .
C83 N81 N82 105.6(3) . .
C83 N81 Cd2 132.3(2) . .
N82 N81 Cd2 122.1(2) . .
C81 N82 N81 110.9(3) . .
C81 N82 C4 127.6(3) . .
N81 N82 C4 120.2(3) . .
O12 Cl11 O14 110.27(19) . .
O12 Cl11 O13 109.35(16) . .
O14 Cl11 O13 110.36(16) . .
O12 Cl11 O11 108.37(18) . .
O14 Cl11 O11 108.78(19) . .
O13 Cl11 O11 109.68(16) . .
O24 Cl21 O23 110.54(18) . .
O24 Cl21 O22 109.99(18) . .
O23 Cl21 O22 109.78(19) . .
O24 Cl21 O21 108.21(18) . .
O23 Cl21 O21 109.02(17) . .
O22 Cl21 O21 109.27(19) . .
O34 Cl31 O32 110.7(3) . .
O34 Cl31 O33 110.7(3) . .
O32 Cl31 O33 108.1(3) . .
O34 Cl31 O31 111.0(2) . .
O32 Cl31 O31 106.3(2) . .
O33 Cl31 O31 110.0(3) . .

loop_
_geom_bond_atom_site_label_1
_geom_bond_atom_site_label_2
_geom_bond_distance
_geom_bond_site_symmetry_2
Cd1 N11 2.261(3) .
Cd1 N31 2.262(3) 3_666
Cd1 N21 2.373(3) .
Cd1 N41 2.375(3) 3_666
Cd1 Cl1 2.462(8) .
Cd1 Cl1 2.471(8) 3_666
Cl1 Cl1 0.527(7) 3_666
Cl1 Cd1 2.471(8) 3_666
C1 N12 1.452(4) .
C1 N22 1.454(4) .
C1 C91 1.526(4) .
C1 H1 1.0000 .
C2 N42 1.449(4) .
C2 N32 1.454(4) .
C2 C95 1.512(4) .
C2 H2 1.0000 .
C11 N12 1.361(4) .
C11 C12 1.368(5) .
C11 C14 1.491(5) .
C12 C13 1.402(5) .
C12 H12 0.9500 .
C13 N11 1.334(4) .
C13 C15 1.486(5) .
C14 H14A 0.9800 .
C14 H14B 0.9800 .
C14 H14C 0.9800 .
C15 H15A 0.9800 .
C15 H15B 0.9800 .
C15 H15C 0.9800 .
C21 N22 1.364(4) .
C21 C22 1.365(5) .
C21 C24 1.491(4) .
C22 C23 1.403(4) .
C22 H22 0.9500 .
C23 N21 1.329(4) .
C23 C25 1.483(5) .
C24 H24A 0.9800 .
C24 H24B 0.9800 .
C24 H24C 0.9800 .
C25 H25A 0.9800 .
C25 H25B 0.9800 .
C25 H25C 0.9800 .
C31 N32 1.349(4) .
C31 C32 1.375(5) .
C31 C34 1.489(4) .
C32 C33 1.398(5) .
C32 H32 0.9500 .
C33 N31 1.335(4) .
C33 C35 1.499(4) .
C34 H34A 0.9800 .
C34 H34B 0.9800 .
C34 H34C 0.9800 .
C35 H35A 0.9800 .
C35 H35B 0.9800 .
C35 H35C 0.9800 .
C41 N42 1.356(4) .
C41 C42 1.364(5) .
C41 C44 1.503(5) .
C42 C43 1.397(5) .
C42 H42 0.9500 .
C43 N41 1.340(4) .
C43 C45 1.486(5) .
C44 H44A 0.9800 .
C44 H44B 0.9800 .
C44 H44C 0.9800 .
C45 H45A 0.9800 .
C45 H45B 0.9800 .
C45 H45C 0.9800 .
C91 C92 1.385(4) .
C91 C96 1.388(4) .
C92 C93 1.382(4) .
C92 H92 0.9500 .
C93 C94 1.381(4) .
C93 H93 0.9500 .
C94 C95 1.388(4) .
C94 H94 0.9500 .
C95 C96 1.393(4) .
C96 H96 0.9500 .
N11 N12 1.375(3) .
N21 N22 1.368(4) .
N31 N32 1.376(3) .
N31 Cd1 2.262(3) 3_666
N41 N42 1.370(3) .
N41 Cd1 2.376(2) 3_666
Cd2 N71 2.241(3) .
Cd2 N51 2.243(3) 3_776
Cd2 N61 2.312(3) 3_776
Cd2 N81 2.321(3) .
Cd2 Cl2 2.451(2) .
Cd2 Cl2 2.511(2) 3_776
Cl2 Cl2 0.948(4) 3_776
Cl2 Cd2 2.512(2) 3_776
C3 N62 1.453(4) .
C3 N52 1.461(4) .
C3 C101 1.531(4) .
C3 H3 1.0000 .
C4 N82 1.456(4) .
C4 N72 1.459(4) .
C4 C105 1.534(5) .
C4 H4 1.0000 .
C51 C52 1.364(5) .
C51 N52 1.364(4) .
C51 C54 1.481(5) .
C52 C53 1.388(5) .
C52 H52 0.9500 .
C53 N51 1.341(4) .
C53 C55 1.502(5) .
C54 H54A 0.9800 .
C54 H54B 0.9800 .
C54 H54C 0.9800 .
C55 H55A 0.9800 .
C55 H55B 0.9800 .
C55 H55C 0.9800 .
C61 N62 1.368(4) .
C61 C62 1.370(5) .
C61 C64 1.491(5) .
C62 C63 1.389(5) .
C62 H62 0.9500 .
C63 N61 1.335(5) .
C63 C65 1.492(5) .
C64 H64A 0.9800 .
C64 H64B 0.9800 .
C64 H64C 0.9800 .
C65 H65A 0.9800 .
C65 H65B 0.9800 .
C65 H65C 0.9800 .
C71 N72 1.364(4) .
C71 C72 1.371(5) .
C71 C74 1.494(5) .
C72 C73 1.389(5) .
C72 H72 0.9500 .
C73 N71 1.339(4) .
C73 C75 1.498(5) .
C74 H74A 0.9800 .
C74 H74B 0.9800 .
C74 H74C 0.9800 .
C75 H75A 0.9800 .
C75 H75B 0.9800 .
C75 H75C 0.9800 .
C81 N82 1.365(5) .
C81 C82 1.366(6) .
C81 C84 1.492(5) .
C82 C83 1.400(5) .
C82 H82 0.9500 .
C83 N81 1.324(5) .
C83 C85 1.500(5) .
C84 H84A 0.9800 .
C84 H84B 0.9800 .
C84 H84C 0.9800 .
C85 H85A 0.9800 .
C85 H85B 0.9800 .
C85 H85C 0.9800 .
C101 C102 1.385(5) .
C101 C106 1.399(5) .
C102 C103 1.391(5) .
C102 H102 0.9500 .
C103 C104 1.384(5) .
C103 H103 0.9500 .
C104 C105 1.378(5) .
C104 H104 0.9500 .
C105 C106 1.386(4) .
C106 H106 0.9500 .
N51 N52 1.369(4) .
N51 Cd2 2.243(3) 3_776
N61 N62 1.362(4) .
N61 Cd2 2.312(3) 3_776
N71 N72 1.376(4) .
N81 N82 1.378(4) .
Cl11 O12 1.419(3) .
Cl11 O14 1.427(3) .
Cl11 O13 1.432(2) .
Cl11 O11 1.433(3) .
Cl21 O24 1.431(3) .
Cl21 O23 1.432(3) .
Cl21 O22 1.436(3) .
Cl21 O21 1.444(3) .
Cl31 O34 1.377(4) .
Cl31 O32 1.404(3) .
Cl31 O33 1.407(4) .
Cl31 O31 1.428(3) .

loop_
_geom_torsion_atom_site_label_1
_geom_torsion_atom_site_label_2
_geom_torsion_atom_site_label_3
_geom_torsion_atom_site_label_4
_geom_torsion
_geom_torsion_site_symmetry_1
_geom_torsion_site_symmetry_4
N11 Cd1 Cl1 Cd1 67.0(18) . 3_666
N31 Cd1 Cl1 Cd1 -121.9(17) 3_666 3_666
N21 Cd1 Cl1 Cd1 138.0(18) . 3_666
N41 Cd1 Cl1 Cd1 -40.8(18) 3_666 3_666
N12 C11 C12 C13 -0.4(4) . .
C14 C11 C12 C13 -179.2(4) . .
C11 C12 C13 N11 0.1(4) . .
C11 C12 C13 C15 -179.6(3) . .
N22 C21 C22 C23 -1.0(3) . .
C24 C21 C22 C23 179.3(3) . .
C21 C22 C23 N21 0.0(4) . .
C21 C22 C23 C25 -179.8(3) . .
N32 C31 C32 C33 -0.4(4) . .
C34 C31 C32 C33 -178.9(3) . .
C31 C32 C33 N31 0.5(4) . .
C31 C32 C33 C35 178.6(3) . .
N42 C41 C42 C43 -0.1(4) . .
C44 C41 C42 C43 179.1(3) . .
C41 C42 C43 N41 0.9(4) . .
C41 C42 C43 C45 -177.5(3) . .
N12 C1 C91 C92 -25.0(4) . .
N22 C1 C91 C92 -150.8(3) . .
N12 C1 C91 C96 160.3(3) . .
N22 C1 C91 C96 34.5(4) . .
C96 C91 C92 C93 0.7(4) . .
C1 C91 C92 C93 -174.0(3) . .
C91 C92 C93 C94 0.8(5) . .
C92 C93 C94 C95 -1.6(5) . .
C93 C94 C95 C96 1.0(4) . .
C93 C94 C95 C2 174.8(3) . .
N42 C2 C95 C94 149.9(3) . .
N32 C2 C95 C94 22.4(4) . .
N42 C2 C95 C96 -36.3(4) . .
N32 C2 C95 C96 -163.7(3) . .
C92 C91 C96 C95 -1.3(4) . .
C1 C91 C96 C95 173.5(3) . .
C94 C95 C96 C91 0.5(4) . .
C2 C95 C96 C91 -173.6(3) . .
C12 C13 N11 N12 0.2(4) . .
C15 C13 N11 N12 179.9(3) . .
C12 C13 N11 Cd1 -159.7(2) . .
C15 C13 N11 Cd1 20.1(5) . .
N31 Cd1 N11 C13 29.7(3) 3_666 .
N21 Cd1 N11 C13 129.4(3) . .
N41 Cd1 N11 C13 -55.2(3) 3_666 .
Cl1 Cd1 N11 C13 -158.4(3) . .
Cl1 Cd1 N11 C13 -144.3(3) 3_666 .
N31 Cd1 N11 N12 -127.2(2) 3_666 .
N21 Cd1 N11 N12 -27.5(2) . .
N41 Cd1 N11 N12 147.9(2) 3_666 .
Cl1 Cd1 N11 N12 44.7(3) . .
Cl1 Cd1 N11 N12 58.9(3) 3_666 .
C12 C11 N12 N11 0.6(4) . .
C14 C11 N12 N11 179.5(3) . .
C12 C11 N12 C1 173.6(3) . .
C14 C11 N12 C1 -7.5(5) . .
C13 N11 N12 C11 -0.5(3) . .
Cd1 N11 N12 C11 161.0(2) . .
C13 N11 N12 C1 -174.0(3) . .
Cd1 N11 N12 C1 -12.5(4) . .
N22 C1 N12 C11 -102.8(3) . .
C91 C1 N12 C11 130.7(3) . .
N22 C1 N12 N11 69.6(3) . .
C91 C1 N12 N11 -56.9(4) . .
C22 C23 N21 N22 0.9(3) . .
C25 C23 N21 N22 -179.2(3) . .
C22 C23 N21 Cd1 -176.1(2) . .
C25 C23 N21 Cd1 3.8(5) . .
N11 Cd1 N21 C23 -154.3(3) . .
N31 Cd1 N21 C23 -48.2(3) 3_666 .
Cl1 Cd1 N21 C23 70.5(3) . .
Cl1 Cd1 N21 C23 78.7(3) 3_666 .
N11 Cd1 N21 N22 29.2(2) . .
N31 Cd1 N21 N22 135.3(2) 3_666 .
Cl1 Cd1 N21 N22 -106.0(3) . .
Cl1 Cd1 N21 N22 -97.8(3) 3_666 .
C22 C21 N22 N21 1.6(3) . .
C24 C21 N22 N21 -178.6(3) . .
C22 C21 N22 C1 166.3(3) . .
C24 C21 N22 C1 -13.8(5) . .
C23 N21 N22 C21 -1.5(3) . .
Cd1 N21 N22 C21 175.84(19) . .
C23 N21 N22 C1 -167.8(3) . .
Cd1 N21 N22 C1 9.6(3) . .
N12 C1 N22 C21 130.2(3) . .
C91 C1 N22 C21 -102.3(3) . .
N12 C1 N22 N21 -66.0(3) . .
C91 C1 N22 N21 61.4(3) . .
C32 C33 N31 N32 -0.4(3) . .
C35 C33 N31 N32 -178.7(3) . .
C32 C33 N31 Cd1 150.7(2) . 3_666
C35 C33 N31 Cd1 -27.5(4) . 3_666
C32 C31 N32 N31 0.2(4) . .
C34 C31 N32 N31 178.9(3) . .
C32 C31 N32 C2 -177.8(3) . .
C34 C31 N32 C2 0.9(5) . .
C33 N31 N32 C31 0.1(3) . .
Cd1 N31 N32 C31 -154.0(2) 3_666 .
C33 N31 N32 C2 178.2(3) . .
Cd1 N31 N32 C2 24.0(3) 3_666 .
N42 C2 N32 C31 102.4(3) . .
C95 C2 N32 C31 -128.6(3) . .
N42 C2 N32 N31 -75.3(3) . .
C95 C2 N32 N31 53.6(4) . .
C42 C43 N41 N42 -1.2(3) . .
C45 C43 N41 N42 177.3(3) . .
C42 C43 N41 Cd1 168.1(2) . 3_666
C45 C43 N41 Cd1 -13.4(4) . 3_666
C42 C41 N42 N41 -0.7(3) . .
C44 C41 N42 N41 -179.9(3) . .
C42 C41 N42 C2 -170.0(3) . .
C44 C41 N42 C2 10.8(5) . .
C43 N41 N42 C41 1.2(3) . .
Cd1 N41 N42 C41 -169.57(19) 3_666 .
C43 N41 N42 C2 171.4(2) . .
Cd1 N41 N42 C2 0.6(3) 3_666 .
N32 C2 N42 C41 -134.1(3) . .
C95 C2 N42 C41 96.5(3) . .
N32 C2 N42 N41 57.5(3) . .
C95 C2 N42 N41 -72.0(3) . .
N71 Cd2 Cl2 Cd2 59.1(3) . 3_776
N51 Cd2 Cl2 Cd2 -133.9(3) 3_776 3_776
N61 Cd2 Cl2 Cd2 -51.5(3) 3_776 3_776
N81 Cd2 Cl2 Cd2 128.3(3) . 3_776
N52 C51 C52 C53 -0.3(4) . .
C54 C51 C52 C53 176.4(3) . .
C51 C52 C53 N51 -0.5(4) . .
C51 C52 C53 C55 -179.4(4) . .
N62 C61 C62 C63 1.0(4) . .
C64 C61 C62 C63 -179.5(4) . .
C61 C62 C63 N61 -0.3(4) . .
C61 C62 C63 C65 -178.4(4) . .
N72 C71 C72 C73 -0.3(4) . .
C74 C71 C72 C73 179.1(4) . .
C71 C72 C73 N71 1.2(4) . .
C71 C72 C73 C75 -177.7(4) . .
N82 C81 C82 C83 -1.1(5) . .
C84 C81 C82 C83 177.1(5) . .
C81 C82 C83 N81 -0.1(5) . .
C81 C82 C83 C85 -179.9(4) . .
N62 C3 C101 C102 157.6(3) . .
N52 C3 C101 C102 28.7(4) . .
N62 C3 C101 C106 -29.5(4) . .
N52 C3 C101 C106 -158.4(3) . .
C106 C101 C102 C103 0.7(5) . .
C3 C101 C102 C103 173.6(3) . .
C101 C102 C103 C104 -0.9(5) . .
C102 C103 C104 C105 0.7(5) . .
C103 C104 C105 C106 -0.2(5) . .
C103 C104 C105 C4 -173.5(3) . .
N82 C4 C105 C104 -158.2(3) . .
N72 C4 C105 C104 -31.3(4) . .
N82 C4 C105 C106 28.5(4) . .
N72 C4 C105 C106 155.4(3) . .
C104 C105 C106 C101 0.0(5) . .
C4 C105 C106 C101 173.3(3) . .
C102 C101 C106 C105 -0.2(5) . .
C3 C101 C106 C105 -173.2(3) . .
C52 C53 N51 N52 1.1(4) . .
C55 C53 N51 N52 -180.0(3) . .
C52 C53 N51 Cd2 169.4(2) . 3_776
C55 C53 N51 Cd2 -11.6(5) . 3_776
C52 C51 N52 N51 1.0(4) . .
C54 C51 N52 N51 -176.0(3) . .
C52 C51 N52 C3 178.2(3) . .
C54 C51 N52 C3 1.2(5) . .
C53 N51 N52 C51 -1.3(3) . .
Cd2 N51 N52 C51 -170.8(2) 3_776 .
C53 N51 N52 C3 -178.7(3) . .
Cd2 N51 N52 C3 11.9(4) 3_776 .
N62 C3 N52 C51 120.0(3) . .
C101 C3 N52 C51 -110.6(3) . .
N62 C3 N52 N51 -63.1(4) . .
C101 C3 N52 N51 66.2(4) . .
C62 C63 N61 N62 -0.5(4) . .
C65 C63 N61 N62 177.7(3) . .
C62 C63 N61 Cd2 174.4(2) . 3_776
C65 C63 N61 Cd2 -7.3(5) . 3_776
C63 N61 N62 C61 1.2(3) . .
Cd2 N61 N62 C61 -174.3(2) 3_776 .
C63 N61 N62 C3 171.4(3) . .
Cd2 N61 N62 C3 -4.2(4) 3_776 .
C62 C61 N62 N61 -1.4(4) . .
C64 C61 N62 N61 179.1(3) . .
C62 C61 N62 C3 -171.1(3) . .
C64 C61 N62 C3 9.4(5) . .
N52 C3 N62 N61 57.5(4) . .
C101 C3 N62 N61 -71.6(3) . .
N52 C3 N62 C61 -133.8(3) . .
C101 C3 N62 C61 97.0(3) . .
C72 C73 N71 N72 -1.5(4) . .
C75 C73 N71 N72 177.5(3) . .
C72 C73 N71 Cd2 -167.6(2) . .
C75 C73 N71 Cd2 11.4(5) . .
N51 Cd2 N71 C73 40.0(3) 3_776 .
N61 Cd2 N71 C73 -45.1(3) 3_776 .
N81 Cd2 N71 C73 139.0(3) . .
Cl2 Cd2 N71 C73 -152.1(3) . .
Cl2 Cd2 N71 C73 -130.0(3) 3_776 .
N51 Cd2 N71 N72 -123.9(2) 3_776 .
N61 Cd2 N71 N72 151.0(2) 3_776 .
N81 Cd2 N71 N72 -24.9(2) . .
Cl2 Cd2 N71 N72 43.9(3) . .
Cl2 Cd2 N71 N72 66.1(3) 3_776 .
C72 C71 N72 N71 -0.6(4) . .
C74 C71 N72 N71 179.9(4) . .
C72 C71 N72 C4 -177.0(3) . .
C74 C71 N72 C4 3.6(6) . .
C73 N71 N72 C71 1.4(4) . .
Cd2 N71 N72 C71 168.6(2) . .
C73 N71 N72 C4 178.0(3) . .
Cd2 N71 N72 C4 -14.7(4) . .
N82 C4 N72 C71 -116.3(4) . .
C105 C4 N72 C71 116.0(4) . .
N82 C4 N72 N71 67.7(4) . .
C105 C4 N72 N71 -60.1(4) . .
C82 C83 N81 N82 1.2(4) . .
C85 C83 N81 N82 -179.0(4) . .
C82 C83 N81 Cd2 -176.9(3) . .
C85 C83 N81 Cd2 2.9(6) . .
N71 Cd2 N81 C83 -154.0(4) . .
N51 Cd2 N81 C83 -47.8(4) 3_776 .
Cl2 Cd2 N81 C83 67.6(3) . .
Cl2 Cd2 N81 C83 84.8(3) 3_776 .
N71 Cd2 N81 N82 28.1(2) . .
N51 Cd2 N81 N82 134.3(2) 3_776 .
Cl2 Cd2 N81 N82 -110.2(2) . .
Cl2 Cd2 N81 N82 -93.1(2) 3_776 .
C82 C81 N82 N81 1.9(4) . .
C84 C81 N82 N81 -176.5(4) . .
C82 C81 N82 C4 168.8(3) . .
C84 C81 N82 C4 -9.6(6) . .
C83 N81 N82 C81 -1.9(4) . .
Cd2 N81 N82 C81 176.4(2) . .
C83 N81 N82 C4 -169.9(3) . .
Cd2 N81 N82 C4 8.4(4) . .
N72 C4 N82 C81 131.4(3) . .
C105 C4 N82 C81 -100.9(4) . .
N72 C4 N82 N81 -62.8(4) . .
C105 C4 N82 N81 65.0(4) . .
